data_7243123
loop_
_publ_author_name
'Kushvaha, Saroj Kumar'
'Francis, Maria'
'Kumar, Jayasree'
'Nag, Ekta'
'Ravichandran, Prathap'
'Roy, Sudipta'
'Chandra Mondal, Kartik'

_publ_section_title
;
 Synthesis, oligomerization and catalytic studies of a redox-active
 Ni4-cubane: a detailed mechanistic investigation
;
_journal_issue 37
_journal_name_full 'RSC Advances'
_journal_page_first 22849
_journal_page_last 22858
_journal_paper_doi 10.1039/D1RA03071J
_journal_volume 11
_journal_year 2021
_chemical_absolute_configuration syn
_chemical_formula_moiety 'C24 H27 N O5'
_chemical_formula_sum 'C24 H27 N O5'
_chemical_formula_weight 409.46
_space_group_crystal_system orthorhombic
_space_group_IT_number 19
_space_group_name_Hall 'P 2ac 2ab'
_space_group_name_H-M_alt 'P 21 21 21'
_atom_sites_solution_hydrogens geom
_audit_creation_method SHELXL-2018/3
_audit_update_record
;
2021-03-23 deposited with the CCDC.	2021-06-29 downloaded from the CCDC.
;
_cell_angle_alpha 90
_cell_angle_beta 90
_cell_angle_gamma 90
_cell_formula_units_Z 4
_cell_length_a 9.2258(11)
_cell_length_b 15.495(2)
_cell_length_c 15.6334(16)
_cell_measurement_reflns_used 9949
_cell_measurement_temperature 296(2)
_cell_measurement_theta_max 26.00
_cell_measurement_theta_min 2.57
_cell_volume 2234.9(5)
_computing_cell_refinement 'Bruker SAINT'
_computing_data_collection 'Bruker APEX2'
_computing_data_reduction 'Bruker SAINT'
_computing_molecular_graphics 'Bruker SHELXTL'
_computing_publication_material 'Bruker SHELXTL'
_computing_structure_refinement 'SHELXL-2018/3 (Sheldrick, 2018)'
_computing_structure_solution 'SHELXS-97 (Sheldrick 2008)'
_diffrn_ambient_temperature 296(2)
_diffrn_measured_fraction_theta_full 0.982
_diffrn_measured_fraction_theta_max 0.984
_diffrn_measurement_device_type 'Bruker APEX-II CCD'
_diffrn_measurement_method '\f and \w scans'
_diffrn_radiation_type MoK\a
_diffrn_radiation_wavelength 0.71073
_diffrn_reflns_av_R_equivalents 0.0654
_diffrn_reflns_av_unetI/netI 0.0248
_diffrn_reflns_Laue_measured_fraction_full 0.982
_diffrn_reflns_Laue_measured_fraction_max 0.984
_diffrn_reflns_limit_h_max 11
_diffrn_reflns_limit_h_min -11
_diffrn_reflns_limit_k_max 19
_diffrn_reflns_limit_k_min -19
_diffrn_reflns_limit_l_max 19
_diffrn_reflns_limit_l_min -19
_diffrn_reflns_number 61760
_diffrn_reflns_point_group_measured_fraction_full 0.987
_diffrn_reflns_point_group_measured_fraction_max 0.988
_diffrn_reflns_theta_full 25.242
_diffrn_reflns_theta_max 26.516
_diffrn_reflns_theta_min 3.673
_exptl_absorpt_coefficient_mu 0.085
_exptl_absorpt_correction_T_max 0.993
_exptl_absorpt_correction_T_min 0.990
_exptl_absorpt_correction_type multi-scan
_exptl_absorpt_process_details SADABS
_exptl_crystal_colour Colourless
_exptl_crystal_density_diffrn 1.217
_exptl_crystal_description Block
_exptl_crystal_F_000 872
_exptl_crystal_size_max 0.120
_exptl_crystal_size_mid 0.100
_exptl_crystal_size_min 0.080
_refine_diff_density_max 0.118
_refine_diff_density_min -0.106
_refine_diff_density_rms 0.025
_refine_ls_abs_structure_details
;
 Refined as an inversion twin.
;
_refine_ls_abs_structure_Flack 0.7(14)
_refine_ls_extinction_method none
_refine_ls_goodness_of_fit_ref 1.030
_refine_ls_hydrogen_treatment constr
_refine_ls_matrix_type full
_refine_ls_number_parameters 278
_refine_ls_number_reflns 4588
_refine_ls_number_restraints 0
_refine_ls_restrained_S_all 1.030
_refine_ls_R_factor_all 0.0492
_refine_ls_R_factor_gt 0.0400
_refine_ls_shift/su_max 0.002
_refine_ls_shift/su_mean 0.000
_refine_ls_structure_factor_coef Fsqd
_refine_ls_weighting_details 'w=1/[\s^2^(Fo^2^)+(0.0524P)^2^+0.2750P] where P=(Fo^2^+2Fc^2^)/3'
_refine_ls_weighting_scheme calc
_refine_ls_wR_factor_gt 0.0981
_refine_ls_wR_factor_ref 0.1043
_reflns_Friedel_coverage 0.768
_reflns_Friedel_fraction_full 0.993
_reflns_Friedel_fraction_max 0.993
_reflns_number_gt 4000
_reflns_number_total 4588
_reflns_threshold_expression 'I > 2\s(I)'
_cod_data_source_file d1ra03071j2.cif
_cod_data_source_block MF127
_cod_database_code 7243123
_shelx_shelxl_version_number 2018/3
_shelx_space_group_comment
;
The symmetry employed for this shelxl refinement is uniquely defined
by the following loop, which should always be used as a source of
symmetry information in preference to the above space-group names.
They are only intended as comments.
;
_shelx_estimated_absorpt_t_min 0.990
_shelx_estimated_absorpt_t_max 0.993

loop_
_space_group_symop_operation_xyz
'x, y, z'
'-x+1/2, -y, z+1/2'
'x+1/2, -y+1/2, -z'
'-x, y+1/2, -z+1/2'

loop_
_atom_site_label
_atom_site_type_symbol
_atom_site_fract_x
_atom_site_fract_y
_atom_site_fract_z
_atom_site_U_iso_or_equiv
_atom_site_adp_type
_atom_site_occupancy
_atom_site_site_symmetry_order
_atom_site_calc_flag
_atom_site_refinement_flags_posn
_atom_site_refinement_flags_adp
_atom_site_refinement_flags_occupancy
_atom_site_disorder_assembly
_atom_site_disorder_group
O3 O 0.4553(2) 0.31908(12) 0.18985(14) 0.0796(6) Uani 1 1 d . . . . .
O5 O -0.11339(19) 0.53801(11) 0.02484(10) 0.0609(4) Uani 1 1 d . . . . .
O1 O 0.0213(3) 0.68032(16) 0.38577(12) 0.0880(7) Uani 1 1 d . . . . .
O4 O -0.2100(2) 0.55044(14) 0.15819(12) 0.0725(5) Uani 1 1 d . . . . .
N1 N 0.0017(2) 0.61493(12) 0.12365(11) 0.0490(4) Uani 1 1 d . . . . .
O2 O 0.2312(3) 0.60997(15) 0.40013(11) 0.0846(6) Uani 1 1 d . . . . .
C15 C 0.4458(3) 0.46765(16) 0.21120(15) 0.0562(5) Uani 1 1 d . . . . .
H15 H 0.545919 0.468601 0.204219 0.067 Uiso 1 1 calc R U . . .
C24 C 0.3869(5) 0.23746(18) 0.1871(3) 0.1040(12) Uani 1 1 d . . . . .
H24A H 0.309638 0.238729 0.145987 0.156 Uiso 1 1 calc R U . . .
H24B H 0.348207 0.223970 0.242546 0.156 Uiso 1 1 calc R U . . .
H24C H 0.456277 0.194266 0.170982 0.156 Uiso 1 1 calc R U . . .
C14 C 0.3709(3) 0.39027(15) 0.20619(14) 0.0545(5) Uani 1 1 d . . . . .
C13 C 0.2227(3) 0.38903(15) 0.21537(15) 0.0564(6) Uani 1 1 d . . . . .
H13 H 0.172037 0.337340 0.210769 0.068 Uiso 1 1 calc R U . . .
C12 C 0.1488(3) 0.46583(15) 0.23164(14) 0.0523(5) Uani 1 1 d . . . . .
H12 H 0.048593 0.464965 0.238031 0.063 Uiso 1 1 calc R U . . .
C11 C 0.2227(3) 0.54345(14) 0.23840(12) 0.0450(5) Uani 1 1 d . . . . .
C9 C 0.1411(3) 0.62404(14) 0.26149(13) 0.0495(5) Uani 1 1 d . . . . .
C8 C 0.0148(2) 0.65427(15) 0.20689(14) 0.0501(5) Uani 1 1 d . . . . .
H8 H -0.072128 0.677103 0.234934 0.060 Uiso 1 1 calc R U . . .
C19 C -0.1176(3) 0.56466(15) 0.10559(15) 0.0526(5) Uani 1 1 d . . . . .
C20 C -0.2331(3) 0.48778(16) -0.01315(16) 0.0602(6) Uani 1 1 d . . . . .
C23 C -0.2432(4) 0.40045(18) 0.0302(2) 0.0796(8) Uani 1 1 d . . . . .
H23A H -0.150597 0.372341 0.027943 0.119 Uiso 1 1 calc R U . . .
H23B H -0.314035 0.365627 0.001324 0.119 Uiso 1 1 calc R U . . .
H23C H -0.271540 0.408097 0.088815 0.119 Uiso 1 1 calc R U . . .
C22 C -0.1822(4) 0.4787(2) -0.10527(18) 0.0806(9) Uani 1 1 d . . . . .
H22A H -0.169724 0.534941 -0.129943 0.121 Uiso 1 1 calc R U . . .
H22B H -0.253154 0.447131 -0.137488 0.121 Uiso 1 1 calc R U . . .
H22C H -0.091559 0.448277 -0.106500 0.121 Uiso 1 1 calc R U . . .
C17 C 0.1213(3) 0.64134(17) 0.35469(15) 0.0606(6) Uani 1 1 d . . . . .
C18 C 0.2278(5) 0.6239(3) 0.49187(18) 0.1077(13) Uani 1 1 d . . . . .
H18A H 0.263397 0.680671 0.504577 0.162 Uiso 1 1 calc R U . . .
H18B H 0.287677 0.581698 0.519648 0.162 Uiso 1 1 calc R U . . .
H18C H 0.129925 0.618518 0.512093 0.162 Uiso 1 1 calc R U . . .
C16 C 0.3710(3) 0.54348(15) 0.22662(14) 0.0526(5) Uani 1 1 d . . . . .
H16 H 0.421565 0.595361 0.229091 0.063 Uiso 1 1 calc R U . . .
C7 C 0.1508(3) 0.70775(14) 0.20604(15) 0.0512(5) Uani 1 1 d . . . . .
C10 C 0.1683(3) 0.79623(16) 0.24551(19) 0.0684(7) Uani 1 1 d . . . . .
H10A H 0.115410 0.798717 0.298340 0.103 Uiso 1 1 calc R U . . .
H10B H 0.131459 0.839122 0.206896 0.103 Uiso 1 1 calc R U . . .
H10C H 0.269090 0.807014 0.256353 0.103 Uiso 1 1 calc R U . . .
C1 C 0.2119(3) 0.69262(13) 0.11915(14) 0.0489(5) Uani 1 1 d . . . . .
C2 C 0.1234(2) 0.63709(14) 0.07268(13) 0.0474(5) Uani 1 1 d . . . . .
C3 C 0.1581(3) 0.61411(17) -0.01041(15) 0.0586(6) Uani 1 1 d . . . . .
H3 H 0.099751 0.576781 -0.041764 0.070 Uiso 1 1 calc R U . . .
C4 C 0.2833(3) 0.64892(19) -0.04494(17) 0.0716(8) Uani 1 1 d . . . . .
H4 H 0.309750 0.633628 -0.100309 0.086 Uiso 1 1 calc R U . . .
C5 C 0.3696(3) 0.70509(17) -0.00042(18) 0.0712(7) Uani 1 1 d . . . . .
H5 H 0.451759 0.728170 -0.026213 0.085 Uiso 1 1 calc R U . . .
C6 C 0.3353(3) 0.72755(15) 0.08236(18) 0.0609(6) Uani 1 1 d . . . . .
H6 H 0.393820 0.765427 0.112972 0.073 Uiso 1 1 calc R U . . .
C21 C -0.3718(3) 0.5393(2) -0.0087(2) 0.0780(8) Uani 1 1 d . . . . .
H21A H -0.404871 0.541654 0.049477 0.117 Uiso 1 1 calc R U . . .
H21B H -0.444368 0.512097 -0.043550 0.117 Uiso 1 1 calc R U . . .
H21C H -0.354489 0.596730 -0.029210 0.117 Uiso 1 1 calc R U . . .

loop_
_atom_site_aniso_label
_atom_site_aniso_U_11
_atom_site_aniso_U_22
_atom_site_aniso_U_33
_atom_site_aniso_U_23
_atom_site_aniso_U_13
_atom_site_aniso_U_12
O3 0.0826(14) 0.0517(10) 0.1046(15) -0.0043(10) -0.0070(11) 0.0146(10)
O5 0.0594(9) 0.0677(10) 0.0557(9) -0.0109(8) 0.0019(8) -0.0113(9)
O1 0.0916(15) 0.1093(17) 0.0629(11) -0.0229(11) 0.0191(11) 0.0051(14)
O4 0.0620(10) 0.0921(14) 0.0634(10) -0.0137(9) 0.0116(9) -0.0237(10)
N1 0.0460(10) 0.0543(11) 0.0468(9) -0.0031(8) 0.0033(8) -0.0009(8)
O2 0.1081(16) 0.0991(15) 0.0465(9) -0.0138(9) -0.0087(10) 0.0171(13)
C15 0.0495(12) 0.0582(13) 0.0609(13) 0.0001(11) -0.0029(10) -0.0017(11)
C24 0.119(3) 0.0467(16) 0.147(3) -0.0009(18) -0.028(3) 0.0157(18)
C14 0.0645(15) 0.0472(12) 0.0517(12) 0.0009(9) -0.0048(11) 0.0058(11)
C13 0.0685(15) 0.0389(11) 0.0620(13) 0.0062(10) -0.0046(12) -0.0091(11)
C12 0.0518(12) 0.0499(12) 0.0551(12) 0.0063(10) 0.0028(10) -0.0071(10)
C11 0.0548(12) 0.0438(11) 0.0366(9) 0.0006(8) 0.0005(8) -0.0040(10)
C9 0.0548(13) 0.0477(12) 0.0460(10) -0.0038(9) 0.0046(9) -0.0040(10)
C8 0.0474(12) 0.0514(12) 0.0515(11) -0.0079(9) 0.0059(10) 0.0004(10)
C19 0.0479(12) 0.0565(13) 0.0534(12) -0.0028(10) 0.0009(11) -0.0014(10)
C20 0.0654(15) 0.0554(14) 0.0596(13) -0.0047(10) -0.0114(12) -0.0070(11)
C23 0.095(2) 0.0596(17) 0.0837(18) 0.0027(14) -0.0091(17) -0.0093(15)
C22 0.101(2) 0.0791(19) 0.0621(16) -0.0145(14) -0.0055(15) -0.0088(18)
C17 0.0717(16) 0.0592(14) 0.0508(12) -0.0086(10) 0.0079(12) -0.0112(13)
C18 0.150(3) 0.125(3) 0.0480(14) -0.0181(17) -0.0112(19) 0.012(3)
C16 0.0557(13) 0.0468(12) 0.0553(12) -0.0039(9) -0.0036(10) -0.0096(10)
C7 0.0541(13) 0.0420(11) 0.0573(12) -0.0036(9) 0.0033(10) -0.0010(9)
C10 0.0720(17) 0.0489(13) 0.0843(18) -0.0143(12) 0.0051(14) -0.0026(12)
C1 0.0518(12) 0.0375(10) 0.0574(12) 0.0053(9) 0.0036(10) 0.0026(9)
C2 0.0476(12) 0.0437(11) 0.0510(11) 0.0072(9) 0.0030(9) 0.0072(9)
C3 0.0611(14) 0.0632(14) 0.0514(12) 0.0028(10) 0.0057(10) 0.0024(12)
C4 0.0772(18) 0.0788(18) 0.0589(14) 0.0115(13) 0.0181(14) 0.0060(15)
C5 0.0707(17) 0.0629(15) 0.0801(17) 0.0181(13) 0.0252(15) -0.0032(13)
C6 0.0613(15) 0.0432(12) 0.0782(16) 0.0107(11) 0.0092(12) -0.0049(11)
C21 0.0667(17) 0.0788(19) 0.0885(19) -0.0008(15) -0.0128(15) 0.0037(15)

loop_
_atom_type_symbol
_atom_type_description
_atom_type_scat_dispersion_real
_atom_type_scat_dispersion_imag
_atom_type_scat_source
C C 0.0033 0.0016 'International Tables Vol C Tables 4.2.6.8 and 6.1.1.4'
H H 0.0000 0.0000 'International Tables Vol C Tables 4.2.6.8 and 6.1.1.4'
N N 0.0061 0.0033 'International Tables Vol C Tables 4.2.6.8 and 6.1.1.4'
O O 0.0106 0.0060 'International Tables Vol C Tables 4.2.6.8 and 6.1.1.4'

loop_
_geom_angle_atom_site_label_1
_geom_angle_atom_site_label_2
_geom_angle_atom_site_label_3
_geom_angle
_geom_angle_site_symmetry_1
_geom_angle_site_symmetry_3
_geom_angle_publ_flag
C14 O3 C24 118.0(3) . . ?
C19 O5 C20 121.64(19) . . ?
C19 N1 C2 130.83(18) . . ?
C19 N1 C8 119.40(18) . . ?
C2 N1 C8 109.76(18) . . ?
C17 O2 C18 117.2(3) . . ?
C16 C15 C14 119.7(2) . . ?
C16 C15 H15 120.1 . . ?
C14 C15 H15 120.1 . . ?
O3 C24 H24A 109.5 . . ?
O3 C24 H24B 109.5 . . ?
H24A C24 H24B 109.5 . . ?
O3 C24 H24C 109.5 . . ?
H24A C24 H24C 109.5 . . ?
H24B C24 H24C 109.5 . . ?
O3 C14 C13 124.9(2) . . ?
O3 C14 C15 115.0(2) . . ?
C13 C14 C15 120.1(2) . . ?
C14 C13 C12 119.5(2) . . ?
C14 C13 H13 120.2 . . ?
C12 C13 H13 120.2 . . ?
C11 C12 C13 120.9(2) . . ?
C11 C12 H12 119.5 . . ?
C13 C12 H12 119.5 . . ?
C16 C11 C12 118.5(2) . . ?
C16 C11 C9 121.9(2) . . ?
C12 C11 C9 119.5(2) . . ?
C17 C9 C11 116.43(19) . . ?
C17 C9 C8 113.5(2) . . ?
C11 C9 C8 120.41(18) . . ?
C17 C9 C7 113.55(19) . . ?
C11 C9 C7 121.86(18) . . ?
C8 C9 C7 58.41(15) . . ?
N1 C8 C7 107.15(18) . . ?
N1 C8 C9 116.18(19) . . ?
C7 C8 C9 62.28(15) . . ?
N1 C8 H8 119.2 . . ?
C7 C8 H8 119.2 . . ?
C9 C8 H8 119.2 . . ?
O4 C19 O5 127.7(2) . . ?
O4 C19 N1 121.9(2) . . ?
O5 C19 N1 110.33(19) . . ?
O5 C20 C21 109.7(2) . . ?
O5 C20 C23 109.7(2) . . ?
C21 C20 C23 113.5(3) . . ?
O5 C20 C22 101.5(2) . . ?
C21 C20 C22 110.7(2) . . ?
C23 C20 C22 111.1(2) . . ?
C20 C23 H23A 109.5 . . ?
C20 C23 H23B 109.5 . . ?
H23A C23 H23B 109.5 . . ?
C20 C23 H23C 109.5 . . ?
H23A C23 H23C 109.5 . . ?
H23B C23 H23C 109.5 . . ?
C20 C22 H22A 109.5 . . ?
C20 C22 H22B 109.5 . . ?
H22A C22 H22B 109.5 . . ?
C20 C22 H22C 109.5 . . ?
H22A C22 H22C 109.5 . . ?
H22B C22 H22C 109.5 . . ?
O1 C17 O2 123.5(2) . . ?
O1 C17 C9 125.3(3) . . ?
O2 C17 C9 111.2(2) . . ?
O2 C18 H18A 109.5 . . ?
O2 C18 H18B 109.5 . . ?
H18A C18 H18B 109.5 . . ?
O2 C18 H18C 109.5 . . ?
H18A C18 H18C 109.5 . . ?
H18B C18 H18C 109.5 . . ?
C11 C16 C15 121.1(2) . . ?
C11 C16 H16 119.4 . . ?
C15 C16 H16 119.4 . . ?
C1 C7 C8 103.73(18) . . ?
C1 C7 C10 118.3(2) . . ?
C8 C7 C10 125.8(2) . . ?
C1 C7 C9 113.39(17) . . ?
C8 C7 C9 59.31(15) . . ?
C10 C7 C9 122.2(2) . . ?
C7 C10 H10A 109.5 . . ?
C7 C10 H10B 109.5 . . ?
H10A C10 H10B 109.5 . . ?
C7 C10 H10C 109.5 . . ?
H10A C10 H10C 109.5 . . ?
H10B C10 H10C 109.5 . . ?
C6 C1 C2 120.5(2) . . ?
C6 C1 C7 128.9(2) . . ?
C2 C1 C7 110.55(19) . . ?
C3 C2 C1 120.9(2) . . ?
C3 C2 N1 130.4(2) . . ?
C1 C2 N1 108.73(18) . . ?
C4 C3 C2 117.3(3) . . ?
C4 C3 H3 121.3 . . ?
C2 C3 H3 121.3 . . ?
C5 C4 C3 122.3(3) . . ?
C5 C4 H4 118.8 . . ?
C3 C4 H4 118.8 . . ?
C4 C5 C6 120.3(3) . . ?
C4 C5 H5 119.8 . . ?
C6 C5 H5 119.8 . . ?
C5 C6 C1 118.7(3) . . ?
C5 C6 H6 120.6 . . ?
C1 C6 H6 120.6 . . ?
C20 C21 H21A 109.5 . . ?
C20 C21 H21B 109.5 . . ?
H21A C21 H21B 109.5 . . ?
C20 C21 H21C 109.5 . . ?
H21A C21 H21C 109.5 . . ?
H21B C21 H21C 109.5 . . ?

loop_
_geom_bond_atom_site_label_1
_geom_bond_atom_site_label_2
_geom_bond_distance
_geom_bond_site_symmetry_2
_geom_bond_publ_flag
O3 C14 1.374(3) . ?
O3 C24 1.414(4) . ?
O5 C19 1.329(3) . ?
O5 C20 1.476(3) . ?
O1 C17 1.204(3) . ?
O4 C19 1.205(3) . ?
N1 C19 1.377(3) . ?
N1 C2 1.419(3) . ?
N1 C8 1.442(3) . ?
O2 C17 1.330(3) . ?
O2 C18 1.451(3) . ?
C15 C16 1.384(3) . ?
C15 C14 1.386(3) . ?
C15 H15 0.9300 . ?
C24 H24A 0.9600 . ?
C24 H24B 0.9600 . ?
C24 H24C 0.9600 . ?
C14 C13 1.375(4) . ?
C13 C12 1.395(3) . ?
C13 H13 0.9300 . ?
C12 C11 1.387(3) . ?
C12 H12 0.9300 . ?
C11 C16 1.381(3) . ?
C11 C9 1.502(3) . ?
C9 C17 1.493(3) . ?
C9 C8 1.518(3) . ?
C9 C7 1.563(3) . ?
C8 C7 1.504(3) . ?
C8 H8 0.9800 . ?
C20 C21 1.510(4) . ?
C20 C23 1.516(4) . ?
C20 C22 1.521(4) . ?
C23 H23A 0.9600 . ?
C23 H23B 0.9600 . ?
C23 H23C 0.9600 . ?
C22 H22A 0.9600 . ?
C22 H22B 0.9600 . ?
C22 H22C 0.9600 . ?
C18 H18A 0.9600 . ?
C18 H18B 0.9600 . ?
C18 H18C 0.9600 . ?
C16 H16 0.9300 . ?
C7 C1 1.489(3) . ?
C7 C10 1.512(3) . ?
C10 H10A 0.9600 . ?
C10 H10B 0.9600 . ?
C10 H10C 0.9600 . ?
C1 C6 1.385(3) . ?
C1 C2 1.391(3) . ?
C2 C3 1.385(3) . ?
C3 C4 1.384(4) . ?
C3 H3 0.9300 . ?
C4 C5 1.370(4) . ?
C4 H4 0.9300 . ?
C5 C6 1.377(4) . ?
C5 H5 0.9300 . ?
C6 H6 0.9300 . ?
C21 H21A 0.9600 . ?
C21 H21B 0.9600 . ?
C21 H21C 0.9600 . ?

loop_
_geom_torsion_atom_site_label_1
_geom_torsion_atom_site_label_2
_geom_torsion_atom_site_label_3
_geom_torsion_atom_site_label_4
_geom_torsion
_geom_torsion_site_symmetry_1
_geom_torsion_site_symmetry_2
_geom_torsion_site_symmetry_3
_geom_torsion_site_symmetry_4
_geom_torsion_publ_flag
C24 O3 C14 C13 -3.9(4) . . . . ?
C24 O3 C14 C15 177.6(3) . . . . ?
C16 C15 C14 O3 179.4(2) . . . . ?
C16 C15 C14 C13 0.9(4) . . . . ?
O3 C14 C13 C12 -179.8(2) . . . . ?
C15 C14 C13 C12 -1.4(4) . . . . ?
C14 C13 C12 C11 0.2(3) . . . . ?
C13 C12 C11 C16 1.5(3) . . . . ?
C13 C12 C11 C9 -176.13(19) . . . . ?
C16 C11 C9 C17 -91.2(3) . . . . ?
C12 C11 C9 C17 86.4(3) . . . . ?
C16 C11 C9 C8 124.8(2) . . . . ?
C12 C11 C9 C8 -57.6(3) . . . . ?
C16 C11 C9 C7 55.3(3) . . . . ?
C12 C11 C9 C7 -127.1(2) . . . . ?
C19 N1 C8 C7 -177.46(19) . . . . ?
C2 N1 C8 C7 2.7(2) . . . . ?
C19 N1 C8 C9 115.5(2) . . . . ?
C2 N1 C8 C9 -64.3(2) . . . . ?
C17 C9 C8 N1 -159.4(2) . . . . ?
C11 C9 C8 N1 -14.5(3) . . . . ?
C7 C9 C8 N1 96.5(2) . . . . ?
C17 C9 C8 C7 104.1(2) . . . . ?
C11 C9 C8 C7 -111.0(2) . . . . ?
C20 O5 C19 O4 3.0(4) . . . . ?
C20 O5 C19 N1 -175.86(19) . . . . ?
C2 N1 C19 O4 177.8(2) . . . . ?
C8 N1 C19 O4 -2.1(4) . . . . ?
C2 N1 C19 O5 -3.3(3) . . . . ?
C8 N1 C19 O5 176.86(19) . . . . ?
C19 O5 C20 C21 59.3(3) . . . . ?
C19 O5 C20 C23 -66.0(3) . . . . ?
C19 O5 C20 C22 176.4(2) . . . . ?
C18 O2 C17 O1 0.3(5) . . . . ?
C18 O2 C17 C9 178.7(3) . . . . ?
C11 C9 C17 O1 -151.2(3) . . . . ?
C8 C9 C17 O1 -4.8(4) . . . . ?
C7 C9 C17 O1 59.6(3) . . . . ?
C11 C9 C17 O2 30.5(3) . . . . ?
C8 C9 C17 O2 176.9(2) . . . . ?
C7 C9 C17 O2 -118.7(2) . . . . ?
C12 C11 C16 C15 -2.1(3) . . . . ?
C9 C11 C16 C15 175.49(19) . . . . ?
C14 C15 C16 C11 0.9(4) . . . . ?
N1 C8 C7 C1 -1.8(2) . . . . ?
C9 C8 C7 C1 109.28(19) . . . . ?
N1 C8 C7 C10 139.4(2) . . . . ?
C9 C8 C7 C10 -109.6(3) . . . . ?
N1 C8 C7 C9 -111.1(2) . . . . ?
C17 C9 C7 C1 163.4(2) . . . . ?
C11 C9 C7 C1 16.0(3) . . . . ?
C8 C9 C7 C1 -92.5(2) . . . . ?
C17 C9 C7 C8 -104.1(2) . . . . ?
C11 C9 C7 C8 108.5(2) . . . . ?
C17 C9 C7 C10 11.4(3) . . . . ?
C11 C9 C7 C10 -136.0(2) . . . . ?
C8 C9 C7 C10 115.5(3) . . . . ?
C8 C7 C1 C6 178.3(2) . . . . ?
C10 C7 C1 C6 33.6(4) . . . . ?
C9 C7 C1 C6 -119.6(2) . . . . ?
C8 C7 C1 C2 0.3(2) . . . . ?
C10 C7 C1 C2 -144.4(2) . . . . ?
C9 C7 C1 C2 62.5(2) . . . . ?
C6 C1 C2 C3 1.4(3) . . . . ?
C7 C1 C2 C3 179.6(2) . . . . ?
C6 C1 C2 N1 -176.83(19) . . . . ?
C7 C1 C2 N1 1.3(2) . . . . ?
C19 N1 C2 C3 -0.4(4) . . . . ?
C8 N1 C2 C3 179.5(2) . . . . ?
C19 N1 C2 C1 177.6(2) . . . . ?
C8 N1 C2 C1 -2.5(2) . . . . ?
C1 C2 C3 C4 -0.3(3) . . . . ?
N1 C2 C3 C4 177.5(2) . . . . ?
C2 C3 C4 C5 -1.1(4) . . . . ?
C3 C4 C5 C6 1.5(4) . . . . ?
C4 C5 C6 C1 -0.3(4) . . . . ?
C2 C1 C6 C5 -1.1(3) . . . . ?
C7 C1 C6 C5 -178.8(2) . . . . ?
